data_1548381
loop_
_publ_author_name
'He, Xin'
'Xue, Yang'
'Li, Cui-Cui'
'Wang, Yuechao'
'Jiang, Hong'
'Zhao, Liang'

_publ_section_title
;
 Synthesis of stable polymetalated aromatic complexes through
 metal-macrocycle capsule-triggered cyclization.
;
_journal_issue 6
_journal_name_full 'Chemical science'
_journal_page_first 1481
_journal_page_last 1487
_journal_paper_doi 10.1039/c7sc04503d
_journal_volume 9
_journal_year 2018
_chemical_formula_sum 'C59 H55 Ag5 F6 N17 O6 S2'
_chemical_formula_weight 1815.67
_space_group_IT_number 2
_space_group_name_Hall '-P 1'
_space_group_name_H-M_alt 'P -1'
_symmetry_cell_setting triclinic
_symmetry_space_group_name_Hall '-P 1'
_symmetry_space_group_name_H-M 'P -1'
_atom_sites_solution_hydrogens geom
_atom_sites_solution_primary direct
_atom_sites_solution_secondary difmap
_audit_creation_method SHELXL-97
_audit_update_record
;
2017-06-28 deposited with the CCDC.
2017-12-04 downloaded from the CCDC.
;
_cell_angle_alpha 101.197(2)
_cell_angle_beta 93.200(2)
_cell_angle_gamma 94.368(2)
_cell_formula_units_Z 2
_cell_length_a 14.3867(3)
_cell_length_b 15.4794(3)
_cell_length_c 18.9913(6)
_cell_measurement_reflns_used 14229
_cell_measurement_temperature 173.00(10)
_cell_measurement_theta_max 75.7510
_cell_measurement_theta_min 4.4020
_cell_volume 4125.97(18)
_computing_cell_refinement 'CrysAlisPro 1.171.38.43f (Rigaku OD, 2015)'
_computing_data_collection 'CrysAlisPro 1.171.38.43f (Rigaku OD, 2015)'
_computing_data_reduction 'CrysAlisPro 1.171.38.43f (Rigaku OD, 2015)'
_computing_structure_refinement 'SHELXL-97 (Sheldrick, 1997)'
_computing_structure_solution 'SHELXS-97 (Sheldrick, 1990)'
_diffrn_ambient_temperature 173.00(10)
_diffrn_measured_fraction_theta_full 0.998
_diffrn_measured_fraction_theta_max 0.998
_diffrn_measurement_device_type 'four-circle diffractometer'
_diffrn_measurement_method '\w scans'
_diffrn_radiation_monochromator mirror
_diffrn_radiation_source 'micro-focus sealed X-ray tube'
_diffrn_radiation_type CuK\a
_diffrn_radiation_wavelength 1.54178
_diffrn_reflns_av_R_equivalents 0.0792
_diffrn_reflns_av_sigmaI/netI 0.0878
_diffrn_reflns_limit_h_max 17
_diffrn_reflns_limit_h_min -17
_diffrn_reflns_limit_k_max 18
_diffrn_reflns_limit_k_min -18
_diffrn_reflns_limit_l_max 23
_diffrn_reflns_limit_l_min 0
_diffrn_reflns_number 15629
_diffrn_reflns_theta_full 70.00
_diffrn_reflns_theta_max 70.00
_diffrn_reflns_theta_min 3.76
_exptl_absorpt_coefficient_mu 10.375
_exptl_absorpt_correction_T_max 1.00000
_exptl_absorpt_correction_T_min 0.19397
_exptl_absorpt_correction_type multi-scan
_exptl_crystal_colour Pale-yellow
_exptl_crystal_density_diffrn 1.461
_exptl_crystal_density_method 'not measured'
_exptl_crystal_description Prism
_exptl_crystal_F_000 1794
_exptl_crystal_size_max 0.22
_exptl_crystal_size_mid 0.14
_exptl_crystal_size_min 0.08
_refine_diff_density_max 2.727
_refine_diff_density_min -3.202
_refine_diff_density_rms 0.190
_refine_ls_extinction_method none
_refine_ls_goodness_of_fit_ref 1.066
_refine_ls_hydrogen_treatment constr
_refine_ls_matrix_type full
_refine_ls_number_parameters 915
_refine_ls_number_reflns 15629
_refine_ls_number_restraints 60
_refine_ls_restrained_S_all 1.065
_refine_ls_R_factor_all 0.1007
_refine_ls_R_factor_gt 0.0884
_refine_ls_shift/su_max 0.001
_refine_ls_shift/su_mean 0.000
_refine_ls_structure_factor_coef Fsqd
_refine_ls_weighting_details 'calc w=1/[\s^2^(Fo^2^)+(0.1741P)^2^+0.0000P] where P=(Fo^2^+2Fc^2^)/3'
_refine_ls_weighting_scheme calc
_refine_ls_wR_factor_gt 0.2452
_refine_ls_wR_factor_ref 0.2632
_reflns_number_gt 12054
_reflns_number_total 15629
_reflns_threshold_expression >2sigma(I)
_cod_data_source_file c7sc04503d2.cif
_cod_data_source_block y_CCDC1
_cod_depositor_comments 'Adding full bibliography for 1548380--1548386.cif.'
_cod_original_sg_symbol_H-M P-1
_cod_database_code 1548381

loop_
_symmetry_equiv_pos_as_xyz
'x, y, z'
'-x, -y, -z'

loop_
_atom_site_label
_atom_site_type_symbol
_atom_site_fract_x
_atom_site_fract_y
_atom_site_fract_z
_atom_site_U_iso_or_equiv
_atom_site_adp_type
_atom_site_occupancy
_atom_site_symmetry_multiplicity
_atom_site_calc_flag
_atom_site_refinement_flags
_atom_site_disorder_assembly
_atom_site_disorder_group
Ag1 Ag 0.66780(4) 0.72861(3) 0.36866(3) 0.05218(18) Uani 1 1 d . A .
Ag2 Ag 0.65787(4) 0.71894(4) 0.21863(3) 0.05451(18) Uani 1 1 d . A .
Ag3 Ag 0.87337(4) 0.72458(4) 0.20757(4) 0.05632(19) Uani 1 1 d . . .
Ag4 Ag 0.88206(4) 0.71344(4) 0.35389(3) 0.05534(19) Uani 1 1 d . . .
Ag5 Ag 0.74962(3) 0.49214(4) 0.24860(3) 0.04879(18) Uani 1 1 d . . .
N2 N 0.6192(4) 0.6625(4) 0.4524(3) 0.0408(12) Uani 1 1 d . . .
N3 N 0.6174(4) 0.5210(4) 0.3823(3) 0.0442(12) Uani 1 1 d . . .
N4 N 0.6038(4) 0.5200(4) 0.2590(3) 0.0419(12) Uani 1 1 d . . .
N5 N 0.6002(4) 0.5031(4) 0.1339(4) 0.0495(14) Uani 1 1 d . . .
N6 N 0.6166(4) 0.6468(5) 0.1097(4) 0.0511(14) Uani 1 1 d . . .
N7 N 0.6236(5) 0.7919(6) 0.0952(6) 0.070(2) Uani 1 1 d . . .
N8 N 0.7827(5) 0.8091(5) 0.0941(4) 0.0570(16) Uani 1 1 d . . .
N9 N 0.9418(6) 0.8088(6) 0.0918(6) 0.073(2) Uani 1 1 d . . .
N10 N 0.9113(4) 0.6615(5) 0.1017(4) 0.0529(15) Uani 1 1 d . . .
N11 N 0.8877(4) 0.5177(5) 0.1237(3) 0.0475(13) Uani 1 1 d . . .
N12 N 0.9013(4) 0.5170(4) 0.2468(3) 0.0446(13) Uani 1 1 d . . .
N13 N 0.9019(4) 0.4968(4) 0.3663(4) 0.0457(13) Uani 1 1 d . . .
N14 N 0.9115(4) 0.6369(4) 0.4377(4) 0.0476(13) Uani 1 1 d . . .
N15 N 0.9316(4) 0.7829(5) 0.5048(5) 0.0602(18) Uani 1 1 d . . .
N16 N 0.7763(4) 0.8039(4) 0.5110(4) 0.0489(14) Uani 1 1 d . . .
N17 N 0.6178(4) 0.8097(4) 0.5141(4) 0.0522(15) Uani 1 1 d . . .
C1 C 0.7318(7) 0.8120(6) 0.3054(5) 0.061(2) Uani 1 1 d . . .
C2 C 0.8303(7) 0.8082(6) 0.2988(5) 0.0596(19) Uani 1 1 d . A .
N1 N 0.7030(17) 0.9041(11) 0.3150(12) 0.046(5) Uani 0.464(18) 1 d PU A 1
C8 C 0.7853(10) 0.9579(10) 0.3216(13) 0.044(5) Uani 0.464(18) 1 d PGU A 1
C7 C 0.8001(11) 1.0491(9) 0.3291(13) 0.086(11) Uani 0.464(18) 1 d PG A 1
H7 H 0.7499 1.0836 0.3349 0.103 Uiso 0.464(18) 1 calc PR A 1
C6 C 0.8899(13) 1.0886(8) 0.3279(13) 0.100(11) Uani 0.464(18) 1 d PG A 1
H6 H 0.8998 1.1497 0.3330 0.120 Uiso 0.464(18) 1 calc PR A 1
C5 C 0.9649(10) 1.0370(12) 0.3192(13) 0.106(12) Uani 0.464(18) 1 d PG A 1
H5 H 1.0250 1.0634 0.3185 0.127 Uiso 0.464(18) 1 calc PR A 1
C4 C 0.9502(11) 0.9457(11) 0.3117(14) 0.094(11) Uani 0.464(18) 1 d PGU A 1
H4 H 1.0004 0.9112 0.3059 0.113 Uiso 0.464(18) 1 calc PR A 1
C3 C 0.8604(13) 0.9062(7) 0.3129(14) 0.050(8) Uani 0.464(18) 1 d PGU A 1
C9 C 0.615(2) 0.9365(18) 0.3188(16) 0.072(7) Uani 0.464(18) 1 d PU A 1
H9A H 0.5710 0.8980 0.2845 0.108 Uiso 0.464(18) 1 calc PR A 1
H9B H 0.6184 0.9948 0.3081 0.108 Uiso 0.464(18) 1 calc PR A 1
H9C H 0.5943 0.9389 0.3664 0.108 Uiso 0.464(18) 1 calc PR A 1
N1' N 0.8784(15) 0.8888(13) 0.3100(13) 0.055(4) Uani 0.536(18) 1 d P A 2
C3' C 0.7247(11) 0.8991(7) 0.3248(11) 0.053(7) Uani 0.536(18) 1 d PGU A 2
C8' C 0.8112(10) 0.9465(10) 0.3269(11) 0.051(5) Uani 0.536(18) 1 d PGU A 2
C7' C 0.8182(12) 1.0384(10) 0.3425(13) 0.091(9) Uani 0.536(18) 1 d PGU A 2
H7' H 0.8761 1.0701 0.3440 0.109 Uiso 0.536(18) 1 calc PR A 2
C6' C 0.7387(15) 1.0829(7) 0.3561(15) 0.156(18) Uani 0.536(18) 1 d PG A 2
H6' H 0.7434 1.1443 0.3665 0.187 Uiso 0.536(18) 1 calc PR A 2
C5' C 0.6522(13) 1.0355(10) 0.3540(12) 0.112(11) Uani 0.536(18) 1 d PG A 2
H5' H 0.5991 1.0652 0.3630 0.134 Uiso 0.536(18) 1 calc PR A 2
C4' C 0.6453(10) 0.9436(10) 0.3383(10) 0.072(6) Uani 0.536(18) 1 d PGU A 2
H4' H 0.5874 0.9119 0.3369 0.087 Uiso 0.536(18) 1 calc PR A 2
C9' C 0.9734(15) 0.9201(16) 0.3047(13) 0.068(5) Uani 0.536(18) 1 d PU A 2
H9'A H 1.0141 0.8779 0.3166 0.102 Uiso 0.536(18) 1 calc PR A 2
H9'B H 0.9881 0.9757 0.3374 0.102 Uiso 0.536(18) 1 calc PR A 2
H9'C H 0.9818 0.9278 0.2564 0.102 Uiso 0.536(18) 1 calc PR A 2
C10 C 0.6143(4) 0.7179(5) 0.5163(4) 0.0437(15) Uani 1 1 d . . .
C11 C 0.6102(5) 0.6885(6) 0.5803(5) 0.0544(18) Uani 1 1 d . . .
H11 H 0.6084 0.7278 0.6239 0.065 Uiso 1 1 calc R . .
C12 C 0.6089(5) 0.6000(5) 0.5769(4) 0.0507(16) Uani 1 1 d . . .
H12 H 0.6056 0.5787 0.6193 0.061 Uiso 1 1 calc R . .
C13 C 0.6122(4) 0.5402(5) 0.5125(4) 0.0433(14) Uani 1 1 d . . .
H13 H 0.6123 0.4797 0.5109 0.052 Uiso 1 1 calc R . .
C14 C 0.6154(4) 0.5757(5) 0.4508(4) 0.0413(14) Uani 1 1 d . . .
C15 C 0.6341(5) 0.4296(4) 0.3786(4) 0.0446(14) Uani 1 1 d . . .
H15A H 0.6918 0.4264 0.4056 0.067 Uiso 1 1 calc R . .
H15B H 0.6378 0.4013 0.3293 0.067 Uiso 1 1 calc R . .
H15C H 0.5837 0.4003 0.3986 0.067 Uiso 1 1 calc R . .
C16 C 0.5663(4) 0.5418(4) 0.3213(4) 0.0397(13) Uani 1 1 d . . .
C17 C 0.4826(4) 0.5809(5) 0.3278(4) 0.0421(14) Uani 1 1 d . . .
H17 H 0.4578 0.5955 0.3723 0.051 Uiso 1 1 calc R . .
C18 C 0.4374(5) 0.5973(5) 0.2669(5) 0.0500(17) Uani 1 1 d . . .
H18 H 0.3816 0.6239 0.2700 0.060 Uiso 1 1 calc R . .
C19 C 0.4746(5) 0.5744(5) 0.2004(4) 0.0483(16) Uani 1 1 d . . .
H19 H 0.4449 0.5853 0.1587 0.058 Uiso 1 1 calc R . .
C20 C 0.5577(4) 0.5348(5) 0.1990(4) 0.0428(14) Uani 1 1 d . . .
C21 C 0.5906(5) 0.4075(6) 0.1090(5) 0.0561(18) Uani 1 1 d . . .
H21A H 0.5839 0.3792 0.1494 0.084 Uiso 1 1 calc R . .
H21B H 0.6452 0.3895 0.0853 0.084 Uiso 1 1 calc R . .
H21C H 0.5364 0.3909 0.0759 0.084 Uiso 1 1 calc R . .
C22 C 0.6133(4) 0.5586(6) 0.0840(4) 0.0492(16) Uani 1 1 d . . .
C23 C 0.6270(6) 0.5242(7) 0.0121(5) 0.062(2) Uani 1 1 d . . .
H23 H 0.6244 0.4635 -0.0051 0.075 Uiso 1 1 calc R . .
C24 C 0.6447(7) 0.5829(8) -0.0325(5) 0.070(3) Uani 1 1 d . . .
H24 H 0.6585 0.5622 -0.0797 0.084 Uiso 1 1 calc R . .
C25 C 0.6417(7) 0.6737(9) -0.0071(6) 0.075(3) Uani 1 1 d . . .
H25 H 0.6483 0.7131 -0.0381 0.091 Uiso 1 1 calc R . .
C26 C 0.6291(5) 0.7037(6) 0.0640(5) 0.058(2) Uani 1 1 d . . .
C27 C 0.5310(8) 0.8235(9) 0.1010(11) 0.107(5) Uani 1 1 d . . .
H27A H 0.5159 0.8500 0.0606 0.161 Uiso 1 1 calc R . .
H27B H 0.5304 0.8666 0.1447 0.161 Uiso 1 1 calc R . .
H27C H 0.4858 0.7748 0.1014 0.161 Uiso 1 1 calc R . .
C28 C 0.7025(6) 0.8490(7) 0.1047(6) 0.065(2) Uani 1 1 d . . .
C29 C 0.7058(8) 0.9407(8) 0.1277(8) 0.085(3) Uani 1 1 d . . .
H29 H 0.6510 0.9681 0.1357 0.102 Uiso 1 1 calc R . .
C30 C 0.7895(10) 0.9890(8) 0.1380(9) 0.093(4) Uani 1 1 d . . .
H30 H 0.7920 1.0502 0.1521 0.112 Uiso 1 1 calc R . .
C31 C 0.8718(9) 0.9481(7) 0.1278(8) 0.083(3) Uani 1 1 d . . .
H31 H 0.9298 0.9807 0.1367 0.100 Uiso 1 1 calc R . .
C32 C 0.8646(7) 0.8571(7) 0.1037(6) 0.067(2) Uani 1 1 d . . .
C33 C 1.0337(8) 0.8524(9) 0.0822(11) 0.113(6) Uani 1 1 d . . .
H33A H 1.0263 0.8906 0.0484 0.170 Uiso 1 1 calc R . .
H33B H 1.0748 0.8084 0.0644 0.170 Uiso 1 1 calc R . .
H33C H 1.0599 0.8867 0.1276 0.170 Uiso 1 1 calc R . .
C34 C 0.9252(5) 0.7184(7) 0.0578(5) 0.060(2) Uani 1 1 d . . .
C35 C 0.9225(7) 0.6893(9) -0.0169(6) 0.074(3) Uani 1 1 d . . .
H35 H 0.9325 0.7290 -0.0474 0.089 Uiso 1 1 calc R . .
C36 C 0.9048(7) 0.6019(8) -0.0431(5) 0.067(2) Uani 1 1 d . . .
H36 H 0.9000 0.5817 -0.0927 0.081 Uiso 1 1 calc R . .
C37 C 0.8936(5) 0.5414(7) 0.0007(5) 0.058(2) Uani 1 1 d . . .
H37 H 0.8832 0.4811 -0.0183 0.069 Uiso 1 1 calc R . .
C38 C 0.8984(4) 0.5743(6) 0.0763(5) 0.0521(17) Uani 1 1 d . . .
C39 C 0.8549(6) 0.4257(6) 0.0974(5) 0.0569(19) Uani 1 1 d . . .
H39A H 0.8029 0.4215 0.0626 0.085 Uiso 1 1 calc R . .
H39B H 0.8355 0.3998 0.1369 0.085 Uiso 1 1 calc R . .
H39C H 0.9044 0.3946 0.0754 0.085 Uiso 1 1 calc R . .
C40 C 0.9417(4) 0.5394(5) 0.1916(4) 0.0417(14) Uani 1 1 d . . .
C41 C 1.0339(5) 0.5780(6) 0.1965(4) 0.0513(17) Uani 1 1 d . . .
H41 H 1.0618 0.5918 0.1566 0.062 Uiso 1 1 calc R . .
C42 C 1.0821(5) 0.5949(7) 0.2658(5) 0.059(2) Uani 1 1 d . . .
H42 H 1.1424 0.6228 0.2724 0.070 Uiso 1 1 calc R . .
C43 C 1.0404(5) 0.5705(6) 0.3230(5) 0.0529(18) Uani 1 1 d . . .
H43 H 1.0721 0.5810 0.3683 0.063 Uiso 1 1 calc R . .
C44 C 0.9499(5) 0.5297(5) 0.3119(4) 0.0462(15) Uani 1 1 d . . .
C45 C 0.8934(6) 0.4000(6) 0.3574(5) 0.0540(17) Uani 1 1 d . . .
H45A H 0.8933 0.3738 0.3072 0.081 Uiso 1 1 calc R . .
H45B H 0.8361 0.3811 0.3757 0.081 Uiso 1 1 calc R . .
H45C H 0.9452 0.3820 0.3834 0.081 Uiso 1 1 calc R . .
C46 C 0.8975(4) 0.5518(5) 0.4327(4) 0.0464(15) Uani 1 1 d . . .
C47 C 0.8738(5) 0.5140(6) 0.4926(5) 0.0499(16) Uani 1 1 d . . .
H47 H 0.8655 0.4531 0.4890 0.060 Uiso 1 1 calc R . .
C48 C 0.8637(6) 0.5718(7) 0.5565(5) 0.062(2) Uani 1 1 d . . .
H48 H 0.8440 0.5494 0.5957 0.074 Uiso 1 1 calc R . .
C49 C 0.8819(6) 0.6598(7) 0.5631(5) 0.063(2) Uani 1 1 d . . .
H49 H 0.8781 0.6975 0.6072 0.075 Uiso 1 1 calc R . .
C50 C 0.9068(5) 0.6942(6) 0.5021(4) 0.0517(17) Uani 1 1 d . . .
C51 C 1.0267(6) 0.8131(8) 0.4929(7) 0.086(4) Uani 1 1 d . . .
H51A H 1.0644 0.7639 0.4868 0.129 Uiso 1 1 calc R . .
H51B H 1.0522 0.8571 0.5336 0.129 Uiso 1 1 calc R . .
H51C H 1.0262 0.8380 0.4504 0.129 Uiso 1 1 calc R . .
C52 C 0.8626(5) 0.8431(6) 0.5139(5) 0.058(2) Uani 1 1 d . . .
C53 C 0.8827(7) 0.9328(7) 0.5236(9) 0.093(4) Uani 1 1 d . . .
H53 H 0.9439 0.9579 0.5266 0.112 Uiso 1 1 calc R . .
C54 C 0.8082(8) 0.9843(7) 0.5286(9) 0.103(5) Uani 1 1 d . . .
H54 H 0.8197 1.0453 0.5339 0.123 Uiso 1 1 calc R . .
C55 C 0.7181(6) 0.9484(6) 0.5261(7) 0.077(3) Uani 1 1 d . . .
H55 H 0.6678 0.9829 0.5286 0.092 Uiso 1 1 calc R . .
C56 C 0.7056(5) 0.8550(5) 0.5193(5) 0.0561(19) Uani 1 1 d . . .
C57 C 0.5361(6) 0.8552(6) 0.5386(8) 0.087(4) Uani 1 1 d . . .
H57A H 0.4826 0.8130 0.5336 0.130 Uiso 1 1 calc R . .
H57B H 0.5245 0.8986 0.5101 0.130 Uiso 1 1 calc R . .
H57C H 0.5480 0.8838 0.5882 0.130 Uiso 1 1 calc R . .
S1 S 1.28469(12) 0.67476(11) 0.44948(11) 0.0476(4) Uani 1 1 d . . .
F1 F 1.2102(5) 0.7893(5) 0.3830(4) 0.0871(19) Uani 1 1 d . . .
F2 F 1.3122(5) 0.8475(4) 0.4694(4) 0.0819(17) Uani 1 1 d . . .
F3 F 1.3573(6) 0.7797(5) 0.3704(4) 0.093(2) Uani 1 1 d . . .
O1 O 1.2138(5) 0.6863(6) 0.4993(5) 0.086(2) Uani 1 1 d . . .
O2 O 1.2622(5) 0.6083(4) 0.3853(4) 0.0680(17) Uani 1 1 d . . .
O3 O 1.3769(4) 0.6730(4) 0.4804(4) 0.0559(13) Uani 1 1 d . . .
C58 C 1.2913(6) 0.7789(6) 0.4159(5) 0.0570(19) Uani 1 1 d . . .
S2 S 1.25442(13) 0.67201(15) 0.11273(11) 0.0548(4) Uani 1 1 d . . .
F4 F 1.2051(6) 0.7885(6) 0.2194(4) 0.107(3) Uani 1 1 d . . .
F5 F 1.2719(7) 0.8440(5) 0.1417(5) 0.099(2) Uani 1 1 d . . .
F6 F 1.3534(5) 0.7858(5) 0.2136(4) 0.095(2) Uani 1 1 d . . .
O4 O 1.1646(5) 0.6757(5) 0.0772(4) 0.0713(17) Uani 1 1 d . . .
O5 O 1.2565(5) 0.6094(6) 0.1587(5) 0.0757(19) Uani 1 1 d . . .
O6 O 1.3326(5) 0.6742(6) 0.0688(5) 0.080(2) Uani 1 1 d . . .
C59 C 1.2731(8) 0.7776(8) 0.1751(5) 0.072(3) Uani 1 1 d . . .

loop_
_atom_site_aniso_label
_atom_site_aniso_U_11
_atom_site_aniso_U_22
_atom_site_aniso_U_33
_atom_site_aniso_U_23
_atom_site_aniso_U_13
_atom_site_aniso_U_12
Ag1 0.0472(3) 0.0408(3) 0.0675(4) 0.0112(2) 0.0085(2) -0.0071(2)
Ag2 0.0462(3) 0.0474(3) 0.0684(4) 0.0103(2) 0.0042(3) -0.0032(2)
Ag3 0.0462(3) 0.0525(3) 0.0678(4) 0.0088(2) 0.0046(3) -0.0031(2)
Ag4 0.0463(3) 0.0500(3) 0.0679(4) 0.0119(2) 0.0006(3) -0.0050(2)
Ag5 0.0191(2) 0.0684(4) 0.0575(3) 0.0093(2) 0.00235(19) 0.00397(19)
N2 0.019(2) 0.037(3) 0.065(3) 0.007(2) 0.009(2) -0.0016(18)
N3 0.031(3) 0.046(3) 0.055(3) 0.009(2) 0.004(2) 0.002(2)
N4 0.020(2) 0.042(3) 0.063(4) 0.010(2) 0.003(2) -0.0004(19)
N5 0.031(3) 0.053(3) 0.060(4) 0.001(3) 0.004(3) 0.006(2)
N6 0.027(3) 0.059(4) 0.069(4) 0.018(3) 0.001(3) 0.006(2)
N7 0.036(4) 0.072(5) 0.110(7) 0.034(4) 0.006(4) 0.009(3)
N8 0.035(3) 0.058(4) 0.080(5) 0.023(3) 0.004(3) -0.009(3)
N9 0.045(4) 0.071(5) 0.107(7) 0.031(5) -0.005(4) -0.005(3)
N10 0.025(3) 0.069(4) 0.066(4) 0.018(3) 0.006(3) 0.004(3)
N11 0.030(3) 0.060(4) 0.051(3) 0.007(3) 0.006(2) 0.001(2)
N12 0.020(2) 0.057(3) 0.054(3) 0.003(3) 0.007(2) 0.004(2)
N13 0.027(3) 0.056(3) 0.057(3) 0.015(3) 0.009(2) 0.006(2)
N14 0.020(2) 0.061(4) 0.057(3) 0.007(3) -0.002(2) -0.004(2)
N15 0.017(3) 0.068(4) 0.088(5) 0.000(3) 0.005(3) -0.010(2)
N16 0.028(3) 0.042(3) 0.072(4) 0.002(3) 0.002(3) -0.006(2)
N17 0.024(3) 0.036(3) 0.092(5) 0.005(3) 0.003(3) -0.007(2)
C1 0.059(5) 0.051(4) 0.074(5) 0.018(4) 0.005(4) -0.004(4)
C2 0.056(5) 0.045(4) 0.076(5) 0.014(3) 0.002(4) -0.011(3)
N1 0.041(7) 0.030(6) 0.063(8) 0.001(5) -0.001(6) 0.007(5)
C8 0.041(8) 0.037(7) 0.060(8) 0.022(6) 0.001(6) 0.001(6)
C7 0.10(2) 0.019(9) 0.13(3) 0.027(11) -0.022(18) -0.011(10)
C6 0.12(2) 0.029(9) 0.14(2) 0.024(11) -0.039(19) -0.020(11)
C5 0.09(2) 0.073(16) 0.15(3) 0.062(17) -0.034(18) -0.047(14)
C4 0.092(14) 0.091(14) 0.097(13) 0.017(9) 0.006(9) -0.002(9)
C3 0.037(10) 0.046(11) 0.065(10) 0.002(7) -0.002(7) 0.013(7)
C9 0.070(10) 0.061(9) 0.083(10) 0.008(7) -0.005(8) 0.018(7)
N1' 0.049(9) 0.034(6) 0.083(11) 0.012(6) 0.018(8) 0.004(7)
C3' 0.048(10) 0.046(9) 0.069(10) 0.018(6) 0.003(7) 0.012(6)
C8' 0.055(9) 0.046(7) 0.052(7) 0.008(6) 0.007(7) 0.002(7)
C7' 0.088(11) 0.081(12) 0.095(11) -0.001(8) 0.012(8) -0.001(8)
C6' 0.16(3) 0.032(11) 0.27(5) 0.011(17) 0.04(3) -0.021(14)
C5' 0.16(3) 0.064(13) 0.12(2) 0.003(12) 0.035(19) 0.046(17)
C4' 0.079(10) 0.064(8) 0.072(9) 0.010(7) 0.006(8) 0.009(8)
C9' 0.054(8) 0.067(8) 0.080(9) 0.010(7) 0.002(7) -0.005(7)
C10 0.020(3) 0.044(3) 0.063(4) 0.002(3) 0.004(3) -0.001(2)
C11 0.036(4) 0.065(5) 0.058(4) 0.005(3) 0.000(3) -0.004(3)
C12 0.034(3) 0.061(4) 0.054(4) 0.006(3) 0.002(3) -0.006(3)
C13 0.022(3) 0.043(3) 0.065(4) 0.014(3) 0.006(3) -0.004(2)
C14 0.016(3) 0.051(4) 0.055(4) 0.009(3) 0.006(2) -0.003(2)
C15 0.036(3) 0.035(3) 0.064(4) 0.011(3) 0.014(3) 0.006(2)
C16 0.023(3) 0.031(3) 0.061(4) 0.005(2) -0.004(3) -0.002(2)
C17 0.022(3) 0.047(3) 0.054(4) 0.001(3) 0.008(3) 0.002(2)
C18 0.020(3) 0.053(4) 0.073(5) 0.001(3) 0.004(3) 0.007(3)
C19 0.027(3) 0.054(4) 0.063(4) 0.014(3) -0.003(3) 0.000(3)
C20 0.022(3) 0.046(3) 0.056(4) 0.002(3) 0.001(3) -0.005(2)
C21 0.034(4) 0.062(5) 0.064(5) -0.003(3) -0.004(3) -0.002(3)
C22 0.017(3) 0.069(5) 0.057(4) 0.004(3) -0.003(3) 0.002(3)
C23 0.030(3) 0.097(7) 0.054(4) 0.002(4) 0.003(3) -0.001(4)
C24 0.048(5) 0.100(7) 0.059(5) 0.018(5) -0.002(4) -0.014(5)
C25 0.045(5) 0.109(8) 0.075(6) 0.040(6) -0.009(4) -0.017(5)
C26 0.026(3) 0.071(5) 0.084(6) 0.029(4) 0.005(3) 0.011(3)
C27 0.042(5) 0.081(8) 0.205(17) 0.037(9) 0.027(7) 0.016(5)
C28 0.044(4) 0.071(5) 0.090(6) 0.047(5) 0.003(4) -0.004(4)
C29 0.060(6) 0.067(6) 0.137(11) 0.036(6) 0.009(6) 0.013(5)
C30 0.078(7) 0.053(5) 0.148(12) 0.023(6) 0.013(8) -0.007(5)
C31 0.065(6) 0.057(5) 0.123(10) 0.016(5) -0.001(6) -0.009(4)
C32 0.052(5) 0.062(5) 0.093(7) 0.034(5) 0.002(4) -0.011(4)
C33 0.046(6) 0.077(7) 0.208(18) 0.020(9) -0.013(8) -0.016(5)
C34 0.026(3) 0.080(6) 0.076(6) 0.023(4) -0.002(3) -0.002(3)
C35 0.045(5) 0.103(8) 0.084(7) 0.043(6) 0.004(4) 0.007(5)
C36 0.053(5) 0.090(7) 0.057(5) 0.012(4) 0.006(4) 0.005(4)
C37 0.025(3) 0.086(6) 0.060(5) 0.012(4) 0.000(3) 0.005(3)
C38 0.016(3) 0.068(5) 0.070(5) 0.012(4) 0.004(3) -0.006(3)
C39 0.035(4) 0.056(4) 0.074(5) 0.003(4) 0.007(3) -0.007(3)
C40 0.020(3) 0.055(4) 0.052(4) 0.010(3) 0.006(2) 0.011(2)
C41 0.024(3) 0.077(5) 0.053(4) 0.014(3) 0.000(3) 0.004(3)
C42 0.021(3) 0.083(6) 0.069(5) 0.010(4) 0.005(3) -0.001(3)
C43 0.020(3) 0.070(5) 0.066(5) 0.010(4) -0.001(3) 0.003(3)
C44 0.023(3) 0.053(4) 0.063(4) 0.012(3) 0.007(3) 0.006(3)
C45 0.037(4) 0.061(4) 0.064(5) 0.014(3) 0.001(3) 0.004(3)
C46 0.020(3) 0.062(4) 0.056(4) 0.012(3) 0.001(3) -0.003(3)
C47 0.022(3) 0.066(5) 0.065(4) 0.019(3) 0.008(3) 0.006(3)
C48 0.033(4) 0.086(6) 0.071(5) 0.019(4) 0.011(4) 0.016(4)
C49 0.035(4) 0.089(6) 0.061(5) 0.005(4) 0.006(3) 0.012(4)
C50 0.022(3) 0.069(5) 0.060(4) 0.009(3) 0.001(3) -0.009(3)
C51 0.025(4) 0.084(7) 0.128(9) -0.025(6) 0.019(5) -0.018(4)
C52 0.027(3) 0.054(4) 0.080(5) -0.017(4) 0.015(3) -0.010(3)
C53 0.045(5) 0.056(5) 0.160(12) -0.018(6) 0.022(6) -0.019(4)
C54 0.065(6) 0.043(5) 0.180(14) -0.026(6) 0.032(8) -0.012(4)
C55 0.038(4) 0.041(4) 0.142(10) -0.004(5) 0.022(5) -0.003(3)
C56 0.032(4) 0.045(4) 0.083(5) -0.004(3) 0.004(3) -0.007(3)
C57 0.028(4) 0.051(5) 0.168(12) -0.009(6) 0.007(5) 0.003(3)
S1 0.0288(8) 0.0431(8) 0.0709(11) 0.0101(7) 0.0090(7) 0.0033(6)
F1 0.079(4) 0.081(4) 0.102(5) 0.020(3) -0.014(4) 0.031(3)
F2 0.084(4) 0.042(3) 0.115(5) 0.003(3) 0.001(3) 0.015(3)
F3 0.104(5) 0.077(4) 0.115(5) 0.044(4) 0.055(4) 0.027(4)
O1 0.059(4) 0.080(5) 0.132(7) 0.037(5) 0.051(5) 0.013(3)
O2 0.048(3) 0.055(3) 0.089(4) -0.014(3) -0.008(3) 0.004(2)
O3 0.041(3) 0.048(3) 0.078(4) 0.011(2) 0.002(3) 0.002(2)
C58 0.051(4) 0.047(4) 0.077(5) 0.014(3) 0.011(4) 0.017(3)
S2 0.0308(8) 0.0697(12) 0.0614(11) 0.0058(8) 0.0071(7) 0.0045(7)
F4 0.092(5) 0.116(6) 0.097(5) -0.024(4) 0.037(4) 0.007(4)
F5 0.118(6) 0.065(4) 0.111(5) 0.013(3) 0.005(5) 0.005(4)
F6 0.065(4) 0.108(5) 0.096(5) -0.006(4) -0.011(3) -0.019(3)
O4 0.049(3) 0.088(5) 0.071(4) 0.003(3) -0.009(3) 0.011(3)
O5 0.040(3) 0.091(5) 0.099(5) 0.033(4) -0.003(3) -0.004(3)
O6 0.054(4) 0.093(5) 0.092(5) 0.009(4) 0.035(4) 0.005(3)
C59 0.063(6) 0.090(7) 0.056(5) 0.000(4) 0.001(4) 0.007(5)

loop_
_atom_type_symbol
_atom_type_description
_atom_type_scat_dispersion_real
_atom_type_scat_dispersion_imag
_atom_type_scat_source
C C 0.0181 0.0091 'International Tables Vol C Tables 4.2.6.8 and 6.1.1.4'
H H 0.0000 0.0000 'International Tables Vol C Tables 4.2.6.8 and 6.1.1.4'
Ag Ag 0.1306 4.2820 'International Tables Vol C Tables 4.2.6.8 and 6.1.1.4'
F F 0.0727 0.0534 'International Tables Vol C Tables 4.2.6.8 and 6.1.1.4'
N N 0.0311 0.0180 'International Tables Vol C Tables 4.2.6.8 and 6.1.1.4'
O O 0.0492 0.0322 'International Tables Vol C Tables 4.2.6.8 and 6.1.1.4'
S S 0.3331 0.5567 'International Tables Vol C Tables 4.2.6.8 and 6.1.1.4'

loop_
_geom_angle_atom_site_label_1
_geom_angle_atom_site_label_2
_geom_angle_atom_site_label_3
_geom_angle
C1 Ag1 N2 167.7(3)
C1 Ag1 Ag2 48.8(3)
N2 Ag1 Ag2 143.44(16)
C1 Ag1 Ag4 64.9(3)
N2 Ag1 Ag4 110.68(14)
Ag2 Ag1 Ag4 84.95(2)
C1 Ag2 N6 160.2(3)
C1 Ag2 Ag1 48.3(2)
N6 Ag2 Ag1 150.38(18)
C1 Ag2 Ag3 68.0(3)
N6 Ag2 Ag3 97.59(16)
Ag1 Ag2 Ag3 94.65(2)
C2 Ag3 N10 167.6(3)
C2 Ag3 Ag4 48.3(3)
N10 Ag3 Ag4 143.88(18)
C2 Ag3 Ag2 65.1(3)
N10 Ag3 Ag2 112.59(17)
Ag4 Ag3 Ag2 85.39(2)
C2 Ag4 N14 162.2(3)
C2 Ag4 Ag3 48.1(3)
N14 Ag4 Ag3 149.02(17)
C2 Ag4 Ag1 67.8(3)
N14 Ag4 Ag1 99.72(15)
Ag3 Ag4 Ag1 94.36(2)
N4 Ag5 N12 159.0(2)
C14 N2 C10 118.6(6)
C14 N2 Ag1 125.9(5)
C10 N2 Ag1 113.5(5)
C14 N3 C16 119.6(6)
C14 N3 C15 118.2(6)
C16 N3 C15 116.9(6)
C16 N4 C20 118.5(6)
C16 N4 Ag5 124.0(5)
C20 N4 Ag5 115.7(5)
C22 N5 C20 119.6(6)
C22 N5 C21 119.6(7)
C20 N5 C21 115.6(7)
C22 N6 C26 119.6(8)
C22 N6 Ag2 128.1(5)
C26 N6 Ag2 108.0(6)
C28 N7 C26 119.2(8)
C28 N7 C27 121.6(10)
C26 N7 C27 117.6(9)
C32 N8 C28 120.2(9)
C32 N9 C34 117.6(8)
C32 N9 C33 121.0(9)
C34 N9 C33 115.7(10)
C34 N10 C38 121.3(8)
C34 N10 Ag3 113.0(6)
C38 N10 Ag3 123.5(6)
C38 N11 C40 118.2(6)
C38 N11 C39 120.2(7)
C40 N11 C39 117.1(7)
C40 N12 C44 119.9(6)
C40 N12 Ag5 123.0(5)
C44 N12 Ag5 115.2(5)
C46 N13 C44 119.1(6)
C46 N13 C45 122.0(7)
C44 N13 C45 114.6(6)
C46 N14 C50 121.0(7)
C46 N14 Ag4 127.7(5)
C50 N14 Ag4 105.7(5)
C50 N15 C52 119.4(6)
C50 N15 C51 120.4(8)
C52 N15 C51 120.0(8)
C52 N16 C56 118.2(7)
C56 N17 C10 117.0(6)
C56 N17 C57 121.2(7)
C10 N17 C57 116.1(7)
C3' C1 C2 102.2(9)
C3' C1 N1 13.9(12)
C2 C1 N1 112.8(11)
C3' C1 Ag1 117.5(10)
C2 C1 Ag1 116.6(6)
N1 C1 Ag1 116.8(10)
C3' C1 Ag2 128.8(10)
C2 C1 Ag2 109.0(7)
N1 C1 Ag2 115.2(11)
Ag1 C1 Ag2 82.9(3)
N1' C2 C1 113.4(13)
N1' C2 C3 14.1(13)
C1 C2 C3 99.4(10)
N1' C2 Ag3 110.8(11)
C1 C2 Ag3 117.7(7)
C3 C2 Ag3 119.6(11)
N1' C2 Ag4 117.6(12)
C1 C2 Ag4 110.7(6)
C3 C2 Ag4 127.1(10)
Ag3 C2 Ag4 83.6(3)
C8 N1 C9 123.4(18)
C8 N1 C1 105.2(17)
C9 N1 C1 131.4(18)
N1 C8 C7 130.1(14)
N1 C8 C3 109.7(14)
C7 C8 C3 120.0
C8 C7 C6 120.0
C8 C7 H7 120.0
C6 C7 H7 120.0
C5 C6 C7 120.0
C5 C6 H6 120.0
C7 C6 H6 120.0
C6 C5 C4 120.0
C6 C5 H5 120.0
C4 C5 H5 120.0
C3 C4 C5 120.0
C3 C4 H4 120.0
C5 C4 H4 120.0
C4 C3 C8 120.0
C4 C3 C2 127.1(12)
C8 C3 C2 112.6(12)
C2 N1' C8' 103.8(15)
C2 N1' C9' 135(2)
C8' N1' C9' 121.2(17)
C1 C3' C8' 111.0(11)
C1 C3' C4' 128.9(11)
C8' C3' C4' 120.0
N1' C8' C3' 109.5(12)
N1' C8' C7' 130.5(12)
C3' C8' C7' 120.0
C6' C7' C8' 120.0
C6' C7' H7' 120.0
C8' C7' H7' 120.0
C7' C6' C5' 120.0
C7' C6' H6' 120.0
C5' C6' H6' 120.0
C6' C5' C4' 120.0
C6' C5' H5' 120.0
C4' C5' H5' 120.0
C5' C4' C3' 120.0
C5' C4' H4' 120.0
C3' C4' H4' 120.0
N1' C9' H9'A 109.5
N1' C9' H9'B 109.5
H9'A C9' H9'B 109.5
N1' C9' H9'C 109.5
H9'A C9' H9'C 109.5
H9'B C9' H9'C 109.5
N2 C10 C11 122.5(7)
N2 C10 N17 115.7(7)
C11 C10 N17 121.7(7)
C12 C11 C10 117.2(8)
C12 C11 H11 121.4
C10 C11 H11 121.4
C11 C12 C13 122.5(8)
C11 C12 H12 118.8
C13 C12 H12 118.8
C12 C13 C14 116.3(7)
C12 C13 H13 121.9
C14 C13 H13 121.9
N2 C14 C13 122.7(7)
N2 C14 N3 116.1(6)
C13 C14 N3 121.2(7)
N3 C15 H15A 109.5
N3 C15 H15B 109.5
H15A C15 H15B 109.5
N3 C15 H15C 109.5
H15A C15 H15C 109.5
H15B C15 H15C 109.5
N4 C16 C17 122.7(6)
N4 C16 N3 115.3(6)
C17 C16 N3 121.9(7)
C18 C17 C16 118.3(6)
C18 C17 H17 120.9
C16 C17 H17 120.9
C17 C18 C19 120.4(6)
C17 C18 H18 119.8
C19 C18 H18 119.8
C20 C19 C18 117.2(7)
C20 C19 H19 121.4
C18 C19 H19 121.4
N4 C20 C19 122.8(7)
N4 C20 N5 114.3(6)
C19 C20 N5 122.9(7)
N5 C21 H21A 109.5
N5 C21 H21B 109.5
H21A C21 H21B 109.5
N5 C21 H21C 109.5
H21A C21 H21C 109.5
H21B C21 H21C 109.5
N6 C22 C23 121.6(9)
N6 C22 N5 117.0(7)
C23 C22 N5 121.4(8)
C24 C23 C22 118.0(10)
C24 C23 H23 121.0
C22 C23 H23 121.0
C23 C24 C25 120.2(10)
C23 C24 H24 119.9
C25 C24 H24 119.9
C26 C25 C24 119.1(9)
C26 C25 H25 120.4
C24 C25 H25 120.4
N6 C26 C25 121.2(10)
N6 C26 N7 114.4(9)
C25 C26 N7 124.3(9)
N7 C27 H27A 109.5
N7 C27 H27B 109.5
H27A C27 H27B 109.5
N7 C27 H27C 109.5
H27A C27 H27C 109.5
H27B C27 H27C 109.5
N8 C28 N7 114.2(9)
N8 C28 C29 120.2(9)
N7 C28 C29 125.5(10)
C30 C29 C28 119.3(11)
C30 C29 H29 120.4
C28 C29 H29 120.4
C29 C30 C31 120.6(11)
C29 C30 H30 119.7
C31 C30 H30 119.7
C32 C31 C30 117.7(11)
C32 C31 H31 121.1
C30 C31 H31 121.1
N8 C32 C31 121.9(10)
N8 C32 N9 114.9(9)
C31 C32 N9 123.0(10)
N9 C33 H33A 109.5
N9 C33 H33B 109.5
H33A C33 H33B 109.5
N9 C33 H33C 109.5
H33A C33 H33C 109.5
H33B C33 H33C 109.5
N10 C34 C35 121.3(10)
N10 C34 N9 115.7(9)
C35 C34 N9 123.0(9)
C36 C35 C34 117.7(10)
C36 C35 H35 121.2
C34 C35 H35 121.2
C35 C36 C37 122.4(10)
C35 C36 H36 118.8
C37 C36 H36 118.8
C36 C37 C38 117.6(9)
C36 C37 H37 121.2
C38 C37 H37 121.2
N10 C38 N11 119.4(8)
N10 C38 C37 119.5(8)
N11 C38 C37 121.0(8)
N11 C39 H39A 109.5
N11 C39 H39B 109.5
H39A C39 H39B 109.5
N11 C39 H39C 109.5
H39A C39 H39C 109.5
H39B C39 H39C 109.5
N12 C40 C41 123.1(7)
N12 C40 N11 116.2(6)
C41 C40 N11 120.6(6)
C40 C41 C42 116.3(7)
C40 C41 H41 121.9
C42 C41 H41 121.9
C43 C42 C41 120.6(7)
C43 C42 H42 119.7
C41 C42 H42 119.7
C42 C43 C44 118.6(8)
C42 C43 H43 120.7
C44 C43 H43 120.7
N12 C44 C43 121.5(7)
N12 C44 N13 115.1(6)
C43 C44 N13 123.4(7)
N13 C45 H45A 109.5
N13 C45 H45B 109.5
H45A C45 H45B 109.5
N13 C45 H45C 109.5
H45A C45 H45C 109.5
H45B C45 H45C 109.5
N14 C46 N13 118.9(7)
N14 C46 C47 121.9(7)
N13 C46 C47 119.2(7)
C48 C47 C46 117.1(8)
C48 C47 H47 121.4
C46 C47 H47 121.4
C49 C48 C47 121.4(9)
C49 C48 H48 119.3
C47 C48 H48 119.3
C48 C49 C50 119.3(9)
C48 C49 H49 120.4
C50 C49 H49 120.4
N14 C50 N15 117.6(7)
N14 C50 C49 119.1(8)
N15 C50 C49 123.2(8)
N15 C51 H51A 109.5
N15 C51 H51B 109.5
H51A C51 H51B 109.5
N15 C51 H51C 109.5
H51A C51 H51C 109.5
H51B C51 H51C 109.5
N16 C52 C53 123.7(8)
N16 C52 N15 113.3(7)
C53 C52 N15 123.0(8)
C52 C53 C54 117.3(9)
C52 C53 H53 121.4
C54 C53 H53 121.4
C55 C54 C53 121.9(10)
C55 C54 H54 119.1
C53 C54 H54 119.1
C54 C55 C56 116.1(9)
C54 C55 H55 121.9
C56 C55 H55 121.9
N16 C56 N17 114.9(7)
N16 C56 C55 122.7(7)
N17 C56 C55 122.2(7)
N17 C57 H57A 109.5
N17 C57 H57B 109.5
H57A C57 H57B 109.5
N17 C57 H57C 109.5
H57A C57 H57C 109.5
H57B C57 H57C 109.5
O3 S1 O1 115.4(5)
O3 S1 O2 113.0(4)
O1 S1 O2 116.1(5)
O3 S1 C58 103.2(4)
O1 S1 C58 103.3(4)
O2 S1 C58 103.4(5)
F3 C58 F2 107.4(9)
F3 C58 F1 109.0(9)
F2 C58 F1 108.2(7)
F3 C58 S1 110.6(6)
F2 C58 S1 110.8(7)
F1 C58 S1 110.7(7)
O5 S2 O4 114.6(5)
O5 S2 O6 114.8(5)
O4 S2 O6 115.7(5)
O5 S2 C59 103.3(5)
O4 S2 C59 103.2(5)
O6 S2 C59 102.7(5)
F5 C59 F6 108.0(10)
F5 C59 F4 105.0(10)
F6 C59 F4 108.6(9)
F5 C59 S2 111.8(7)
F6 C59 S2 111.8(8)
F4 C59 S2 111.3(9)

loop_
_geom_bond_atom_site_label_1
_geom_bond_atom_site_label_2
_geom_bond_distance
Ag1 C1 2.122(9)
Ag1 N2 2.171(6)
Ag1 Ag2 2.8191(9)
Ag1 Ag4 3.1332(8)
Ag2 C1 2.138(10)
Ag2 N6 2.178(7)
Ag2 Ag3 3.1149(8)
Ag3 C2 2.106(10)
Ag3 N10 2.176(7)
Ag3 Ag4 2.8137(9)
Ag4 C2 2.115(9)
Ag4 N14 2.202(7)
Ag5 N4 2.185(5)
Ag5 N12 2.191(5)
N2 C14 1.335(9)
N2 C10 1.352(9)
N3 C14 1.411(10)
N3 C16 1.439(10)
N3 C15 1.441(9)
N4 C16 1.323(10)
N4 C20 1.353(10)
N5 C22 1.408(11)
N5 C20 1.427(10)
N5 C21 1.457(10)
N6 C22 1.354(11)
N6 C26 1.361(11)
N7 C28 1.366(12)
N7 C26 1.388(14)
N7 C27 1.456(12)
N8 C32 1.328(12)
N8 C28 1.356(12)
N9 C32 1.389(14)
N9 C34 1.420(14)
N9 C33 1.476(15)
N10 C34 1.337(12)
N10 C38 1.338(11)
N11 C38 1.380(11)
N11 C40 1.435(10)
N11 C39 1.449(10)
N12 C40 1.317(10)
N12 C44 1.357(10)
N13 C46 1.385(10)
N13 C44 1.427(10)
N13 C45 1.469(11)
N14 C46 1.302(11)
N14 C50 1.373(11)
N15 C50 1.383(12)
N15 C52 1.407(11)
N15 C51 1.455(10)
N16 C52 1.333(9)
N16 C56 1.333(11)
N17 C56 1.386(9)
N17 C10 1.427(10)
N17 C57 1.467(10)
C1 C3' 1.341(14)
C1 C2 1.433(14)
C1 N1 1.50(2)
C2 N1' 1.352(19)
C2 C3 1.513(14)
N1 C8 1.38(2)
N1 C9 1.40(3)
C8 C7 1.3900
C8 C3 1.3900
C7 C6 1.3900
C7 H7 0.9300
C6 C5 1.3900
C6 H6 0.9300
C5 C4 1.3900
C5 H5 0.9300
C4 C3 1.3900
C4 H4 0.9300
C9 H9A 0.9600
C9 H9B 0.9600
C9 H9C 0.9600
N1' C8' 1.37(3)
N1' C9' 1.43(3)
C3' C8' 1.3900
C3' C4' 1.3900
C8' C7' 1.3900
C7' C6' 1.3900
C7' H7' 0.9300
C6' C5' 1.3900
C6' H6' 0.9300
C5' C4' 1.3900
C5' H5' 0.9300
C4' H4' 0.9300
C9' H9'A 0.9600
C9' H9'B 0.9600
C9' H9'C 0.9600
C10 C11 1.380(12)
C11 C12 1.358(12)
C11 H11 0.9300
C12 C13 1.389(11)
C12 H12 0.9300
C13 C14 1.390(11)
C13 H13 0.9300
C15 H15A 0.9600
C15 H15B 0.9600
C15 H15C 0.9600
C16 C17 1.388(9)
C17 C18 1.372(12)
C17 H17 0.9300
C18 C19 1.391(12)
C18 H18 0.9300
C19 C20 1.384(10)
C19 H19 0.9300
C21 H21A 0.9600
C21 H21B 0.9600
C21 H21C 0.9600
C22 C23 1.397(12)
C23 C24 1.378(15)
C23 H23 0.9300
C24 C25 1.400(18)
C24 H24 0.9300
C25 C26 1.366(16)
C25 H25 0.9300
C27 H27A 0.9600
C27 H27B 0.9600
C27 H27C 0.9600
C28 C29 1.397(16)
C29 C30 1.351(18)
C29 H29 0.9300
C30 C31 1.390(18)
C30 H30 0.9300
C31 C32 1.388(15)
C31 H31 0.9300
C33 H33A 0.9600
C33 H33B 0.9600
C33 H33C 0.9600
C34 C35 1.399(16)
C35 C36 1.348(17)
C35 H35 0.9300
C36 C37 1.376(15)
C36 H36 0.9300
C37 C38 1.422(13)
C37 H37 0.9300
C39 H39A 0.9600
C39 H39B 0.9600
C39 H39C 0.9600
C40 C41 1.403(10)
C41 C42 1.421(12)
C41 H41 0.9300
C42 C43 1.370(13)
C42 H42 0.9300
C43 C44 1.390(10)
C43 H43 0.9300
C45 H45A 0.9600
C45 H45B 0.9600
C45 H45C 0.9600
C46 C47 1.423(11)
C47 C48 1.382(13)
C47 H47 0.9300
C48 C49 1.347(15)
C48 H48 0.9300
C49 C50 1.418(13)
C49 H49 0.9300
C51 H51A 0.9600
C51 H51B 0.9600
C51 H51C 0.9600
C52 C53 1.371(13)
C53 C54 1.380(17)
C53 H53 0.9300
C54 C55 1.366(14)
C54 H54 0.9300
C55 C56 1.422(12)
C55 H55 0.9300
C57 H57A 0.9600
C57 H57B 0.9600
C57 H57C 0.9600
S1 O3 1.425(6)
S1 O1 1.428(7)
S1 O2 1.439(6)
S1 C58 1.843(9)
F1 C58 1.328(11)
F2 C58 1.323(11)
F3 C58 1.319(11)
S2 O5 1.426(8)
S2 O4 1.434(7)
S2 O6 1.440(7)
S2 C59 1.814(11)
F4 C59 1.324(14)
F5 C59 1.309(14)
F6 C59 1.317(13)

loop_
_geom_torsion_atom_site_label_1
_geom_torsion_atom_site_label_2
_geom_torsion_atom_site_label_3
_geom_torsion_atom_site_label_4
_geom_torsion
N2 Ag1 Ag2 C1 -179.1(4)
Ag4 Ag1 Ag2 C1 -60.7(4)
C1 Ag1 Ag2 N6 169.2(5)
N2 Ag1 Ag2 N6 -9.9(4)
Ag4 Ag1 Ag2 N6 108.5(3)
C1 Ag1 Ag2 Ag3 54.9(4)
N2 Ag1 Ag2 Ag3 -124.2(2)
Ag4 Ag1 Ag2 Ag3 -5.78(2)
C1 Ag2 Ag3 C2 1.9(4)
N6 Ag2 Ag3 C2 167.7(3)
Ag1 Ag2 Ag3 C2 -39.3(3)
C1 Ag2 Ag3 N10 -164.8(3)
N6 Ag2 Ag3 N10 1.0(3)
Ag1 Ag2 Ag3 N10 154.0(2)
C1 Ag2 Ag3 Ag4 47.7(3)
N6 Ag2 Ag3 Ag4 -146.54(18)
Ag1 Ag2 Ag3 Ag4 6.43(2)
N10 Ag3 Ag4 C2 176.6(4)
Ag2 Ag3 Ag4 C2 -60.5(3)
C2 Ag3 Ag4 N14 171.8(4)
N10 Ag3 Ag4 N14 -11.6(4)
Ag2 Ag3 Ag4 N14 111.3(3)
C2 Ag3 Ag4 Ag1 54.7(3)
N10 Ag3 Ag4 Ag1 -128.7(3)
Ag2 Ag3 Ag4 Ag1 -5.78(2)
C1 Ag1 Ag4 C2 0.9(4)
N2 Ag1 Ag4 C2 -166.7(3)
Ag2 Ag1 Ag4 C2 47.4(3)
C1 Ag1 Ag4 N14 167.6(3)
N2 Ag1 Ag4 N14 0.0(2)
Ag2 Ag1 Ag4 N14 -145.90(17)
C1 Ag1 Ag4 Ag3 -40.1(3)
N2 Ag1 Ag4 Ag3 152.35(16)
Ag2 Ag1 Ag4 Ag3 6.40(2)
C1 Ag1 N2 C14 -132.8(14)
Ag2 Ag1 N2 C14 44.2(6)
Ag4 Ag1 N2 C14 -66.4(5)
C1 Ag1 N2 C10 31.1(16)
Ag2 Ag1 N2 C10 -152.0(3)
Ag4 Ag1 N2 C10 97.5(4)
N12 Ag5 N4 C16 -79.7(9)
N12 Ag5 N4 C20 84.9(8)
C1 Ag2 N6 C22 122.7(10)
Ag1 Ag2 N6 C22 -33.0(8)
Ag3 Ag2 N6 C22 80.6(6)
C1 Ag2 N6 C26 -33.7(11)
Ag1 Ag2 N6 C26 170.6(3)
Ag3 Ag2 N6 C26 -75.8(5)
C2 Ag3 N10 C34 17.0(16)
Ag4 Ag3 N10 C34 -151.2(4)
Ag2 Ag3 N10 C34 93.8(5)
C2 Ag3 N10 C38 -146.4(13)
Ag4 Ag3 N10 C38 45.4(7)
Ag2 Ag3 N10 C38 -69.6(6)
N4 Ag5 N12 C40 -78.7(9)
N4 Ag5 N12 C44 85.4(8)
C2 Ag4 N14 C46 125.5(10)
Ag3 Ag4 N14 C46 -34.2(7)
Ag1 Ag4 N14 C46 81.6(6)
C2 Ag4 N14 C50 -27.9(11)
Ag3 Ag4 N14 C50 172.4(3)
Ag1 Ag4 N14 C50 -71.8(4)
N2 Ag1 C1 C3' -52(2)
Ag2 Ag1 C1 C3' 130.3(12)
Ag4 Ag1 C1 C3' -123.3(11)
N2 Ag1 C1 C2 69.8(17)
Ag2 Ag1 C1 C2 -107.7(8)
Ag4 Ag1 C1 C2 -1.4(6)
N2 Ag1 C1 N1 -68(2)
Ag2 Ag1 C1 N1 114.7(13)
Ag4 Ag1 C1 N1 -138.9(12)
N2 Ag1 C1 Ag2 177.6(12)
Ag4 Ag1 C1 Ag2 106.4(3)
N6 Ag2 C1 C3' 76.0(16)
Ag1 Ag2 C1 C3' -119.8(13)
Ag3 Ag2 C1 C3' 121.7(12)
N6 Ag2 C1 C2 -48.4(12)
Ag1 Ag2 C1 C2 115.8(7)
Ag3 Ag2 C1 C2 -2.7(5)
N6 Ag2 C1 N1 79.6(14)
Ag1 Ag2 C1 N1 -116.3(12)
Ag3 Ag2 C1 N1 125.3(11)
N6 Ag2 C1 Ag1 -164.2(7)
Ag3 Ag2 C1 Ag1 -118.4(3)
C3' C1 C2 N1' -3.1(17)
N1 C1 C2 N1' 6.4(19)
Ag1 C1 C2 N1' -132.8(13)
Ag2 C1 C2 N1' 135.8(13)
C3' C1 C2 C3 -4.0(17)
N1 C1 C2 C3 5.5(16)
Ag1 C1 C2 C3 -133.7(11)
Ag2 C1 C2 C3 134.8(11)
C3' C1 C2 Ag3 -134.7(11)
N1 C1 C2 Ag3 -125.2(12)
Ag1 C1 C2 Ag3 95.6(7)
Ag2 C1 C2 Ag3 4.1(8)
C3' C1 C2 Ag4 131.6(10)
N1 C1 C2 Ag4 141.2(11)
Ag1 C1 C2 Ag4 2.0(9)
Ag2 C1 C2 Ag4 -89.5(6)
N10 Ag3 C2 N1' -54(2)
Ag4 Ag3 C2 N1' 117.2(13)
Ag2 Ag3 C2 N1' -135.7(13)
N10 Ag3 C2 C1 79.2(15)
Ag4 Ag3 C2 C1 -110.0(7)
Ag2 Ag3 C2 C1 -3.0(6)
N10 Ag3 C2 C3 -41(2)
Ag4 Ag3 C2 C3 129.3(12)
Ag2 Ag3 C2 C3 -123.6(11)
N10 Ag3 C2 Ag4 -170.7(12)
Ag2 Ag3 C2 Ag4 107.1(3)
N14 Ag4 C2 N1' 83.7(16)
Ag3 Ag4 C2 N1' -110.2(13)
Ag1 Ag4 C2 N1' 131.3(13)
N14 Ag4 C2 C1 -48.9(13)
Ag3 Ag4 C2 C1 117.2(7)
Ag1 Ag4 C2 C1 -1.3(6)
N14 Ag4 C2 C3 71.3(17)
Ag3 Ag4 C2 C3 -122.6(14)
Ag1 Ag4 C2 C3 118.9(13)
N14 Ag4 C2 Ag3 -166.1(7)
Ag1 Ag4 C2 Ag3 -118.5(3)
C3' C1 N1 C8 36(6)
C2 C1 N1 C8 -6(2)
Ag1 C1 N1 C8 133.3(13)
Ag2 C1 N1 C8 -131.9(14)
C3' C1 N1 C9 -142(8)
C2 C1 N1 C9 175(2)
Ag1 C1 N1 C9 -46(3)
Ag2 C1 N1 C9 49(3)
C9 N1 C8 C7 -4(3)
C1 N1 C8 C7 177.5(15)
C9 N1 C8 C3 -178(2)
C1 N1 C8 C3 3(2)
N1 C8 C7 C6 -174(2)
C3 C8 C7 C6 0.0
C8 C7 C6 C5 0.0
C7 C6 C5 C4 0.0
C6 C5 C4 C3 0.0
C5 C4 C3 C8 0.0
C5 C4 C3 C2 174(2)
N1 C8 C3 C4 175.0(19)
C7 C8 C3 C4 0.0
N1 C8 C3 C2 0.2(19)
C7 C8 C3 C2 -174.8(19)
N1' C2 C3 C4 6(7)
C1 C2 C3 C4 -177.9(13)
Ag3 C2 C3 C4 -48.5(18)
Ag4 C2 C3 C4 57(2)
N1' C2 C3 C8 180(8)
C1 C2 C3 C8 -3.5(15)
Ag3 C2 C3 C8 125.9(11)
Ag4 C2 C3 C8 -128.5(12)
C1 C2 N1' C8' 2(2)
C3 C2 N1' C8' 6(7)
Ag3 C2 N1' C8' 137.1(13)
Ag4 C2 N1' C8' -129.2(14)
C1 C2 N1' C9' -175(2)
C3 C2 N1' C9' -171(9)
Ag3 C2 N1' C9' -40(3)
Ag4 C2 N1' C9' 54(3)
C2 C1 C3' C8' 2.7(14)
N1 C1 C3' C8' -138(7)
Ag1 C1 C3' C8' 131.7(10)
Ag2 C1 C3' C8' -124.4(11)
C2 C1 C3' C4' 179.2(13)
N1 C1 C3' C4' 39(5)
Ag1 C1 C3' C4' -51.7(18)
Ag2 C1 C3' C4' 52(2)
C2 N1' C8' C3' -0.5(19)
C9' N1' C8' C3' 176.8(18)
C2 N1' C8' C7' -178.7(15)
C9' N1' C8' C7' -1(3)
C1 C3' C8' N1' -1.5(18)
C4' C3' C8' N1' -178.4(17)
C1 C3' C8' C7' 176.9(18)
C4' C3' C8' C7' 0.0
N1' C8' C7' C6' 178(2)
C3' C8' C7' C6' 0.0
C8' C7' C6' C5' 0.0
C7' C6' C5' C4' 0.0
C6' C5' C4' C3' 0.0
C1 C3' C4' C5' -176(2)
C8' C3' C4' C5' 0.0
C14 N2 C10 C11 3.2(9)
Ag1 N2 C10 C11 -161.9(6)
C14 N2 C10 N17 -179.4(5)
Ag1 N2 C10 N17 15.5(7)
C56 N17 C10 N2 -86.8(9)
C57 N17 C10 N2 119.5(9)
C56 N17 C10 C11 90.5(9)
C57 N17 C10 C11 -63.1(11)
N2 C10 C11 C12 -1.6(11)
N17 C10 C11 C12 -178.8(6)
C10 C11 C12 C13 0.5(11)
C11 C12 C13 C14 -1.1(10)
C10 N2 C14 C13 -3.9(9)
Ag1 N2 C14 C13 159.2(5)
C10 N2 C14 N3 177.8(5)
Ag1 N2 C14 N3 -19.1(8)
C12 C13 C14 N2 2.8(9)
C12 C13 C14 N3 -178.9(6)
C16 N3 C14 N2 -39.7(8)
C15 N3 C14 N2 166.7(6)
C16 N3 C14 C13 141.9(6)
C15 N3 C14 C13 -11.7(9)
C20 N4 C16 C17 -1.3(10)
Ag5 N4 C16 C17 162.9(5)
C20 N4 C16 N3 177.6(6)
Ag5 N4 C16 N3 -18.1(8)
C14 N3 C16 N4 148.0(6)
C15 N3 C16 N4 -58.1(8)
C14 N3 C16 C17 -33.1(9)
C15 N3 C16 C17 120.9(7)
N4 C16 C17 C18 -0.1(10)
N3 C16 C17 C18 -178.9(6)
C16 C17 C18 C19 0.6(11)
C17 C18 C19 C20 0.2(11)
C16 N4 C20 C19 2.2(10)
Ag5 N4 C20 C19 -163.3(5)
C16 N4 C20 N5 -175.6(6)
Ag5 N4 C20 N5 18.9(8)
C18 C19 C20 N4 -1.6(11)
C18 C19 C20 N5 176.0(7)
C22 N5 C20 N4 -132.1(7)
C21 N5 C20 N4 73.4(8)
C22 N5 C20 C19 50.0(10)
C21 N5 C20 C19 -104.4(8)
C26 N6 C22 C23 3.3(10)
Ag2 N6 C22 C23 -150.7(6)
C26 N6 C22 N5 -180.0(6)
Ag2 N6 C22 N5 26.1(9)
C20 N5 C22 N6 23.1(9)
C21 N5 C22 N6 176.5(6)
C20 N5 C22 C23 -160.1(7)
C21 N5 C22 C23 -6.7(10)
N6 C22 C23 C24 0.3(11)
N5 C22 C23 C24 -176.4(8)
C22 C23 C24 C25 -4.6(13)
C23 C24 C25 C26 5.5(14)
C22 N6 C26 C25 -2.4(11)
Ag2 N6 C26 C25 156.3(7)
C22 N6 C26 N7 175.0(6)
Ag2 N6 C26 N7 -26.3(8)
C24 C25 C26 N6 -1.9(13)
C24 C25 C26 N7 -179.0(8)
C28 N7 C26 N6 111.2(10)
C27 N7 C26 N6 -82.8(13)
C28 N7 C26 C25 -71.5(12)
C27 N7 C26 C25 94.5(13)
C32 N8 C28 N7 -178.0(9)
C32 N8 C28 C29 -1.6(15)
C26 N7 C28 N8 -11.4(14)
C27 N7 C28 N8 -176.9(12)
C26 N7 C28 C29 172.4(11)
C27 N7 C28 C29 6.9(19)
N8 C28 C29 C30 1(2)
N7 C28 C29 C30 177.0(13)
C28 C29 C30 C31 -2(2)
C29 C30 C31 C32 3(2)
C28 N8 C32 C31 2.9(16)
C28 N8 C32 N9 179.5(9)
C30 C31 C32 N8 -3(2)
C30 C31 C32 N9 -179.7(12)
C34 N9 C32 N8 12.1(14)
C33 N9 C32 N8 164.3(12)
C34 N9 C32 C31 -171.4(11)
C33 N9 C32 C31 -19(2)
C38 N10 C34 C35 3.0(12)
Ag3 N10 C34 C35 -160.7(7)
C38 N10 C34 N9 -177.5(7)
Ag3 N10 C34 N9 18.7(8)
C32 N9 C34 N10 -88.7(10)
C33 N9 C34 N10 117.7(12)
C32 N9 C34 C35 90.8(12)
C33 N9 C34 C35 -62.8(14)
N10 C34 C35 C36 0.4(13)
N9 C34 C35 C36 -179.1(9)
C34 C35 C36 C37 -2.8(15)
C35 C36 C37 C38 1.8(14)
C34 N10 C38 N11 177.7(6)
Ag3 N10 C38 N11 -20.3(9)
C34 N10 C38 C37 -4.0(10)
Ag3 N10 C38 C37 158.1(5)
C40 N11 C38 N10 -36.9(9)
C39 N11 C38 N10 167.3(6)
C40 N11 C38 C37 144.7(6)
C39 N11 C38 C37 -11.0(10)
C36 C37 C38 N10 1.6(11)
C36 C37 C38 N11 179.9(7)
C44 N12 C40 C41 -1.1(11)
Ag5 N12 C40 C41 162.3(6)
C44 N12 C40 N11 175.5(6)
Ag5 N12 C40 N11 -21.0(9)
C38 N11 C40 N12 146.2(7)
C39 N11 C40 N12 -57.4(8)
C38 N11 C40 C41 -37.1(10)
C39 N11 C40 C41 119.4(8)
N12 C40 C41 C42 -2.0(12)
N11 C40 C41 C42 -178.5(7)
C40 C41 C42 C43 2.8(13)
C41 C42 C43 C44 -0.6(13)
C40 N12 C44 C43 3.5(11)
Ag5 N12 C44 C43 -161.1(6)
C40 N12 C44 N13 -175.3(6)
Ag5 N12 C44 N13 20.0(8)
C42 C43 C44 N12 -2.6(12)
C42 C43 C44 N13 176.1(8)
C46 N13 C44 N12 -129.7(7)
C45 N13 C44 N12 73.0(8)
C46 N13 C44 C43 51.5(10)
C45 N13 C44 C43 -105.9(9)
C50 N14 C46 N13 179.3(6)
Ag4 N14 C46 N13 29.4(9)
C50 N14 C46 C47 2.0(10)
Ag4 N14 C46 C47 -147.8(6)
C44 N13 C46 N14 20.1(9)
C45 N13 C46 N14 175.7(6)
C44 N13 C46 C47 -162.6(6)
C45 N13 C46 C47 -7.0(9)
N14 C46 C47 C48 1.7(10)
N13 C46 C47 C48 -175.5(7)
C46 C47 C48 C49 -4.5(11)
C47 C48 C49 C50 3.6(12)
C46 N14 C50 N15 173.7(6)
Ag4 N14 C50 N15 -30.7(7)
C46 N14 C50 C49 -3.1(10)
Ag4 N14 C50 C49 152.5(6)
C52 N15 C50 N14 111.7(9)
C51 N15 C50 N14 -63.6(12)
C52 N15 C50 C49 -71.6(11)
C51 N15 C50 C49 113.1(11)
C48 C49 C50 N14 0.3(11)
C48 C49 C50 N15 -176.3(7)
C56 N16 C52 C53 -1.2(16)
C56 N16 C52 N15 179.7(8)
C50 N15 C52 N16 -7.0(13)
C51 N15 C52 N16 168.3(9)
C50 N15 C52 C53 173.9(11)
C51 N15 C52 C53 -10.8(17)
N16 C52 C53 C54 -2(2)
N15 C52 C53 C54 177.2(13)
C52 C53 C54 C55 2(3)
C53 C54 C55 C56 1(2)
C52 N16 C56 N17 178.7(8)
C52 N16 C56 C55 4.4(15)
C10 N17 C56 N16 13.1(12)
C57 N17 C56 N16 165.3(10)
C10 N17 C56 C55 -172.6(10)
C57 N17 C56 C55 -20.4(16)
C54 C55 C56 N16 -4.3(19)
C54 C55 C56 N17 -178.2(12)
O3 S1 C58 F3 57.2(8)
O1 S1 C58 F3 177.7(8)
O2 S1 C58 F3 -60.8(8)
O3 S1 C58 F2 -61.8(7)
O1 S1 C58 F2 58.8(8)
O2 S1 C58 F2 -179.8(6)
O3 S1 C58 F1 178.2(6)
O1 S1 C58 F1 -61.3(8)
O2 S1 C58 F1 60.2(7)
O5 S2 C59 F5 -179.1(8)
O4 S2 C59 F5 -59.3(9)
O6 S2 C59 F5 61.3(9)
O5 S2 C59 F6 59.7(9)
O4 S2 C59 F6 179.4(8)
O6 S2 C59 F6 -60.0(10)
O5 S2 C59 F4 -62.0(9)
O4 S2 C59 F4 57.7(10)
O6 S2 C59 F4 178.3(9)

loop_
_platon_squeeze_void_nr
_platon_squeeze_void_average_x
_platon_squeeze_void_average_y
_platon_squeeze_void_average_z
_platon_squeeze_void_volume
_platon_squeeze_void_count_electrons
_platon_squeeze_void_content
1 -0.025 0.000 0.000 1181 284 ' '
